data_4074217
loop_
_publ_author_name
'Braunschweig, Holger'
'Lutz, Matthias'
'Radacki, Krzysztof'
'Schauml\"offel, Anu'
'Seeler, Fabian'
'Unkelbach, Christian'

_publ_section_title
;
 Facile Syntheses of Trovacene, the Formation of [n]Boratrovacenophanes
 (n= 1, 2), and Their Reactivity toward [Pt(PEt3)4]
;
_journal_issue 19
_journal_name_full Organometallics
_journal_page_first 4433
_journal_paper_doi 10.1021/om060471f
_journal_volume 25
_journal_year 2006
_chemical_formula_moiety 'C16 H22 B2 N2 V'
_chemical_formula_sum 'C16 H22 B2 N2 V'
_chemical_formula_weight 314.92
_chemical_name_systematic
; 
 ? 
;
_space_group_IT_number 19
_symmetry_cell_setting orthorhombic
_symmetry_space_group_name_Hall 'P 2ac 2ab'
_symmetry_space_group_name_H-M 'P 21 21 21'
_atom_sites_solution_hydrogens geom
_atom_sites_solution_primary direct
_atom_sites_solution_secondary difmap
_audit_creation_method SHELXL-97
_cell_angle_alpha 90.00
_cell_angle_beta 90.00
_cell_angle_gamma 90.00
_cell_formula_units_Z 4
_cell_length_a 10.7505(17)
_cell_length_b 11.7485(19)
_cell_length_c 12.266(2)
_cell_measurement_reflns_used 4727
_cell_measurement_temperature 173(2)
_cell_measurement_theta_max 25.6135
_cell_measurement_theta_min 2.4005
_cell_volume 1549.2(4)
_computing_cell_refinement 'Saint-NT v. 6.45'
_computing_data_collection 'Smart-NT v. 5.63'
_computing_data_reduction 'Saint-NT v. 6.45'
_computing_molecular_graphics 'XP in ShelxTL-97'
_computing_publication_material 'XP in ShelxTL-97'
_computing_structure_refinement 'SHELXL-97 (Sheldrick, 1997)'
_computing_structure_solution 'SHELXS-97 (Sheldrick, 1990)'
_diffrn_ambient_temperature 173(2)
_diffrn_measured_fraction_theta_full 0.999
_diffrn_measured_fraction_theta_max 0.999
_diffrn_measurement_device_type 'Bruker SMART CCD area detector'
_diffrn_measurement_method 'phi and omega scans'
_diffrn_radiation_monochromator graphite
_diffrn_radiation_source 'fine-focus sealed tube'
_diffrn_radiation_type MoK\a
_diffrn_radiation_wavelength 0.71073
_diffrn_reflns_av_R_equivalents 0.0473
_diffrn_reflns_av_sigmaI/netI 0.0373
_diffrn_reflns_limit_h_max 13
_diffrn_reflns_limit_h_min -13
_diffrn_reflns_limit_k_max 14
_diffrn_reflns_limit_k_min -14
_diffrn_reflns_limit_l_max 15
_diffrn_reflns_limit_l_min -15
_diffrn_reflns_number 14972
_diffrn_reflns_theta_full 26.07
_diffrn_reflns_theta_max 26.07
_diffrn_reflns_theta_min 2.40
_exptl_absorpt_coefficient_mu 0.633
_exptl_absorpt_correction_T_max 0.98
_exptl_absorpt_correction_T_min 0.773393
_exptl_absorpt_correction_type multi-scan
_exptl_absorpt_process_details 'SadAbs2.0 (Sheldrick 2000)'
_exptl_crystal_colour violet
_exptl_crystal_density_diffrn 1.350
_exptl_crystal_density_method 'not measured'
_exptl_crystal_description plate
_exptl_crystal_F_000 660
_exptl_crystal_size_max 0.22
_exptl_crystal_size_mid 0.10
_exptl_crystal_size_min 0.04
_refine_diff_density_max 0.521
_refine_diff_density_min -0.370
_refine_diff_density_rms 0.074
_refine_ls_abs_structure_details 'Flack H D (1983), Acta Cryst. A39, 876-881'
_refine_ls_abs_structure_Flack 0.03(3)
_refine_ls_extinction_method none
_refine_ls_goodness_of_fit_ref 1.217
_refine_ls_hydrogen_treatment constr
_refine_ls_matrix_type full
_refine_ls_number_parameters 190
_refine_ls_number_reflns 3058
_refine_ls_number_restraints 0
_refine_ls_restrained_S_all 1.217
_refine_ls_R_factor_all 0.0513
_refine_ls_R_factor_gt 0.0489
_refine_ls_shift/su_max 0.000
_refine_ls_shift/su_mean 0.000
_refine_ls_structure_factor_coef Fsqd
_refine_ls_weighting_details 'calc w=1/[\s^2^(Fo^2^)+(0.0504P)^2^+0.8643P] where P=(Fo^2^+2Fc^2^)/3'
_refine_ls_weighting_scheme calc
_refine_ls_wR_factor_gt 0.1107
_refine_ls_wR_factor_ref 0.1117
_reflns_number_gt 2958
_reflns_number_total 3058
_reflns_threshold_expression >2sigma(I)
_cod_data_source_file om060471fsi20060731_043700.cif
_cod_data_source_block fs028
_cod_original_cell_volume 1549.3(4)
_cod_original_sg_symbol_H-M P2(1)2(1)2(1)
_cod_database_code 4074217

loop_
_symmetry_equiv_pos_as_xyz
'x, y, z'
'-x+1/2, -y, z+1/2'
'-x, y+1/2, -z+1/2'
'x+1/2, -y+1/2, -z'

loop_
_atom_site_label
_atom_site_type_symbol
_atom_site_fract_x
_atom_site_fract_y
_atom_site_fract_z
_atom_site_U_iso_or_equiv
_atom_site_adp_type
_atom_site_occupancy
_atom_site_symmetry_multiplicity
_atom_site_calc_flag
_atom_site_refinement_flags
V1 V 0.17653(5) 0.41033(4) 0.08587(4) 0.01868(15) Uani 1 1 d .
N1 N 0.5570(2) 0.4223(2) 0.2021(2) 0.0225(6) Uani 1 1 d .
N2 N 0.4864(3) 0.6210(2) -0.0117(2) 0.0243(6) Uani 1 1 d .
C27 C 0.2161(3) 0.5633(3) 0.1769(3) 0.0213(7) Uani 1 1 d .
H27A H 0.2689 0.5879 0.2343 0.026 Uiso 1 1 calc R
C26 C 0.0986(3) 0.5224(3) 0.2102(3) 0.0266(8) Uani 1 1 d .
H26A H 0.0836 0.5254 0.2865 0.032 Uiso 1 1 calc R
C11 C 0.3647(3) 0.3321(3) 0.1070(3) 0.0237(8) Uani 1 1 d .
C25 C 0.0010(3) 0.4780(3) 0.1483(3) 0.0270(8) Uani 1 1 d .
H25A H -0.0686 0.4506 0.1882 0.032 Uiso 1 1 calc R
C24 C -0.0074(3) 0.4687(3) 0.0333(3) 0.0278(8) Uani 1 1 d .
H24A H -0.0813 0.4354 0.0054 0.033 Uiso 1 1 calc R
C14 C 0.1879(4) 0.2236(3) 0.1342(3) 0.0297(8) Uani 1 1 d .
H14A H 0.1215 0.1842 0.1688 0.036 Uiso 1 1 calc R
B2 B 0.4157(4) 0.5557(3) 0.0596(3) 0.0217(8) Uani 1 1 d .
C23 C 0.0816(3) 0.5034(3) -0.0442(3) 0.0263(8) Uani 1 1 d .
H23A H 0.0578 0.4936 -0.1182 0.032 Uiso 1 1 calc R
C21 C 0.2673(3) 0.5735(3) 0.0705(3) 0.0204(7) Uani 1 1 d .
C42 C 0.4419(4) 0.7213(3) -0.0701(3) 0.0318(8) Uani 1 1 d .
H42A H 0.3545 0.7350 -0.0515 0.048 Uiso 1 1 calc R
H42B H 0.4494 0.7086 -0.1488 0.048 Uiso 1 1 calc R
H42C H 0.4919 0.7875 -0.0492 0.048 Uiso 1 1 calc R
C41 C 0.6161(3) 0.5973(4) -0.0377(3) 0.0338(8) Uani 1 1 d .
H41A H 0.6433 0.5291 0.0016 0.051 Uiso 1 1 calc R
H41B H 0.6677 0.6623 -0.0160 0.051 Uiso 1 1 calc R
H41C H 0.6246 0.5847 -0.1164 0.051 Uiso 1 1 calc R
C13 C 0.2078(4) 0.2322(3) 0.0210(3) 0.0300(9) Uani 1 1 d .
H13A H 0.1576 0.1995 -0.0344 0.036 Uiso 1 1 calc R
C12 C 0.3149(4) 0.2977(3) 0.0049(3) 0.0256(7) Uani 1 1 d .
H12A H 0.3493 0.3165 -0.0641 0.031 Uiso 1 1 calc R
C22 C 0.2008(3) 0.5506(3) -0.0279(3) 0.0220(7) Uani 1 1 d .
H22A H 0.2437 0.5705 -0.0928 0.026 Uiso 1 1 calc R
B1 B 0.4599(3) 0.4338(3) 0.1279(3) 0.0195(8) Uani 1 1 d .
C32 C 0.5887(4) 0.3170(3) 0.2598(3) 0.0333(9) Uani 1 1 d .
H32A H 0.5309 0.2566 0.2381 0.050 Uiso 1 1 calc R
H32B H 0.5825 0.3295 0.3386 0.050 Uiso 1 1 calc R
H32C H 0.6738 0.2945 0.2412 0.050 Uiso 1 1 calc R
C15 C 0.2840(3) 0.2836(3) 0.1872(3) 0.0242(8) Uani 1 1 d .
H15A H 0.2936 0.2908 0.2639 0.029 Uiso 1 1 calc R
C31 C 0.6398(3) 0.5153(3) 0.2310(3) 0.0308(8) Uani 1 1 d .
H31A H 0.6152 0.5841 0.1913 0.046 Uiso 1 1 calc R
H31B H 0.7254 0.4950 0.2116 0.046 Uiso 1 1 calc R
H31C H 0.6347 0.5296 0.3096 0.046 Uiso 1 1 calc R

loop_
_atom_site_aniso_label
_atom_site_aniso_U_11
_atom_site_aniso_U_22
_atom_site_aniso_U_33
_atom_site_aniso_U_23
_atom_site_aniso_U_13
_atom_site_aniso_U_12
V1 0.0174(2) 0.0166(3) 0.0221(3) 0.0006(2) -0.0027(2) 0.0003(2)
N1 0.0191(13) 0.0224(15) 0.0260(14) -0.0033(12) -0.0006(11) 0.0057(12)
N2 0.0232(15) 0.0237(16) 0.0259(15) 0.0009(12) -0.0015(12) -0.0043(11)
C27 0.0272(18) 0.0134(16) 0.0233(16) -0.0018(13) -0.0020(14) -0.0005(13)
C26 0.031(2) 0.0270(19) 0.0222(17) 0.0025(14) 0.0031(15) 0.0088(15)
C11 0.0235(16) 0.0151(15) 0.033(2) -0.0024(14) -0.0038(14) 0.0063(13)
C25 0.0189(17) 0.027(2) 0.035(2) 0.0091(16) 0.0042(15) 0.0017(14)
C24 0.0196(17) 0.0269(19) 0.037(2) 0.0054(16) -0.0042(15) 0.0012(14)
C14 0.0260(18) 0.0182(16) 0.045(2) 0.0050(15) -0.0020(18) 0.0012(16)
B2 0.0236(19) 0.0185(18) 0.0229(19) -0.0053(14) -0.0043(14) 0.0007(14)
C23 0.0275(19) 0.0243(18) 0.0272(18) 0.0038(15) -0.0068(14) 0.0055(15)
C21 0.0236(15) 0.0129(15) 0.0248(17) 0.0024(14) 0.0010(13) 0.0003(12)
C42 0.036(2) 0.0261(18) 0.033(2) 0.0053(16) -0.0025(17) -0.0072(15)
C41 0.0301(19) 0.036(2) 0.0354(19) 0.0004(18) 0.0070(15) -0.0072(18)
C13 0.036(2) 0.0179(17) 0.036(2) -0.0054(15) -0.0104(17) -0.0013(15)
C12 0.0291(18) 0.0206(16) 0.0270(17) -0.0061(14) -0.0048(16) 0.0038(16)
C22 0.0247(19) 0.0209(16) 0.0203(16) 0.0044(13) -0.0016(13) 0.0031(13)
B1 0.0231(18) 0.0194(19) 0.0161(16) -0.0033(14) 0.0084(14) 0.0043(15)
C32 0.034(2) 0.032(2) 0.034(2) 0.0045(17) -0.0075(17) 0.0078(16)
C15 0.0289(19) 0.0138(15) 0.0297(19) 0.0017(14) -0.0028(15) 0.0036(14)
C31 0.0228(18) 0.038(2) 0.031(2) -0.0078(17) -0.0009(14) -0.0026(15)

loop_
_atom_type_symbol
_atom_type_description
_atom_type_scat_dispersion_real
_atom_type_scat_dispersion_imag
_atom_type_scat_source
C C 0.0033 0.0016 'International Tables Vol C Tables 4.2.6.8 and 6.1.1.4'
H H 0.0000 0.0000 'International Tables Vol C Tables 4.2.6.8 and 6.1.1.4'
B B 0.0013 0.0007 'International Tables Vol C Tables 4.2.6.8 and 6.1.1.4'
N N 0.0061 0.0033 'International Tables Vol C Tables 4.2.6.8 and 6.1.1.4'
V V 0.3005 0.5294 'International Tables Vol C Tables 4.2.6.8 and 6.1.1.4'

loop_
_geom_angle_atom_site_label_1
_geom_angle_atom_site_label_2
_geom_angle_atom_site_label_3
_geom_angle
C27 V1 C21 38.46(12)
C27 V1 C22 71.16(12)
C21 V1 C22 38.47(12)
C27 V1 C26 37.97(14)
C21 V1 C26 72.51(13)
C22 V1 C26 92.14(13)
C27 V1 C25 71.70(13)
C21 V1 C25 95.63(13)
C22 V1 C25 92.99(13)
C26 V1 C25 37.29(14)
C27 V1 C23 93.03(13)
C21 V1 C23 72.75(13)
C22 V1 C23 37.73(13)
C26 V1 C23 91.67(13)
C25 V1 C23 70.76(14)
C27 V1 C24 93.97(14)
C21 V1 C24 96.00(13)
C22 V1 C24 71.46(13)
C26 V1 C24 70.73(14)
C25 V1 C24 37.77(13)
C23 V1 C24 37.56(13)
C27 V1 C12 126.47(13)
C21 V1 C12 100.74(13)
C22 V1 C12 94.83(13)
C26 V1 C12 158.05(14)
C25 V1 C12 161.77(14)
C23 V1 C12 106.49(13)
C24 V1 C12 131.21(14)
C27 V1 C11 95.99(13)
C21 V1 C11 88.05(12)
C22 V1 C11 106.10(13)
C26 V1 C11 120.95(13)
C25 V1 C11 152.82(14)
C23 V1 C11 135.40(14)
C24 V1 C11 168.32(14)
C12 V1 C11 37.12(13)
C27 V1 C15 99.42(13)
C21 V1 C15 113.72(13)
C22 V1 C15 142.34(13)
C26 V1 C15 102.09(13)
C25 V1 C15 119.27(13)
C23 V1 C15 165.99(13)
C24 V1 C15 146.17(14)
C12 V1 C15 60.75(13)
C11 V1 C15 37.11(13)
C27 V1 C13 157.28(13)
C21 V1 C13 136.27(13)
C22 V1 C13 117.21(14)
C26 V1 C13 149.35(15)
C25 V1 C13 125.98(14)
C23 V1 C13 105.97(14)
C24 V1 C13 108.68(14)
C12 V1 C13 36.31(13)
C11 V1 C13 61.74(13)
C15 V1 C13 60.52(13)
C27 V1 C14 131.10(14)
C21 V1 C14 148.66(13)
C22 V1 C14 153.03(14)
C26 V1 C14 114.83(14)
C25 V1 C14 107.81(14)
C23 V1 C14 134.20(14)
C24 V1 C14 115.29(14)
C12 V1 C14 60.48(13)
C11 V1 C14 61.65(13)
C15 V1 C14 36.22(13)
C13 V1 C14 36.16(13)
B1 N1 C31 123.1(3)
B1 N1 C32 124.9(3)
C31 N1 C32 112.0(3)
B2 N2 C41 123.8(3)
B2 N2 C42 125.1(3)
C41 N2 C42 111.1(3)
C26 C27 C21 129.9(3)
C26 C27 V1 71.9(2)
C21 C27 V1 70.80(18)
C26 C27 H27A 115.1
C21 C27 H27A 115.1
V1 C27 H27A 139.0
C25 C26 C27 129.9(3)
C25 C26 V1 71.5(2)
C27 C26 V1 70.1(2)
C25 C26 H26A 115.0
C27 C26 H26A 115.0
V1 C26 H26A 140.9
C12 C11 C15 105.3(3)
C12 C11 B1 126.6(3)
C15 C11 B1 125.3(3)
C12 C11 V1 71.0(2)
C15 C11 V1 72.20(19)
B1 C11 V1 106.9(2)
C26 C25 C24 128.2(3)
C26 C25 V1 71.2(2)
C24 C25 V1 71.3(2)
C26 C25 H25A 115.9
C24 C25 H25A 115.9
V1 C25 H25A 137.5
C23 C24 C25 127.3(4)
C23 C24 V1 71.1(2)
C25 C24 V1 71.0(2)
C23 C24 H24A 116.3
C25 C24 H24A 116.3
V1 C24 H24A 137.1
C13 C14 C15 107.9(4)
C13 C14 V1 71.4(2)
C15 C14 V1 71.15(19)
C13 C14 H14A 126.1
C15 C14 H14A 126.1
V1 C14 H14A 123.0
N2 B2 C21 121.4(3)
N2 B2 B1 127.8(3)
C21 B2 B1 109.8(3)
C24 C23 C22 129.4(3)
C24 C23 V1 71.3(2)
C22 C23 V1 70.7(2)
C24 C23 H23A 115.3
C22 C23 H23A 115.3
V1 C23 H23A 139.6
C27 C21 C22 124.4(3)
C27 C21 B2 116.6(3)
C22 C21 B2 113.6(3)
C27 C21 V1 70.74(18)
C22 C21 V1 71.37(18)
B2 C21 V1 109.8(2)
N2 C42 H42A 109.5
N2 C42 H42B 109.5
H42A C42 H42B 109.5
N2 C42 H42C 109.5
H42A C42 H42C 109.5
H42B C42 H42C 109.5
N2 C41 H41A 109.5
N2 C41 H41B 109.5
H41A C41 H41B 109.5
N2 C41 H41C 109.5
H41A C41 H41C 109.5
H41B C41 H41C 109.5
C12 C13 C14 107.7(3)
C12 C13 V1 70.3(2)
C14 C13 V1 72.4(2)
C12 C13 H13A 126.2
C14 C13 H13A 126.2
V1 C13 H13A 122.8
C13 C12 C11 110.0(3)
C13 C12 V1 73.4(2)
C11 C12 V1 71.92(19)
C13 C12 H12A 125.0
C11 C12 H12A 125.0
V1 C12 H12A 121.3
C23 C22 C21 130.5(3)
C23 C22 V1 71.6(2)
C21 C22 V1 70.16(18)
C23 C22 H22A 114.8
C21 C22 H22A 114.8
V1 C22 H22A 141.4
N1 B1 C11 120.9(3)
N1 B1 B2 127.3(3)
C11 B1 B2 111.5(3)
N1 C32 H32A 109.5
N1 C32 H32B 109.5
H32A C32 H32B 109.5
N1 C32 H32C 109.5
H32A C32 H32C 109.5
H32B C32 H32C 109.5
C14 C15 C11 109.1(3)
C14 C15 V1 72.6(2)
C11 C15 V1 70.69(19)
C14 C15 H15A 125.5
C11 C15 H15A 125.5
V1 C15 H15A 122.8
N1 C31 H31A 109.5
N1 C31 H31B 109.5
H31A C31 H31B 109.5
N1 C31 H31C 109.5
H31A C31 H31C 109.5
H31B C31 H31C 109.5

loop_
_geom_bond_atom_site_label_1
_geom_bond_atom_site_label_2
_geom_bond_distance
V1 C27 2.158(3)
V1 C21 2.159(3)
V1 C22 2.175(3)
V1 C26 2.182(4)
V1 C25 2.186(4)
V1 C23 2.187(3)
V1 C24 2.190(4)
V1 C12 2.225(4)
V1 C11 2.237(3)
V1 C15 2.257(3)
V1 C13 2.264(4)
V1 C14 2.276(3)
N1 B1 1.392(5)
N1 C31 1.454(5)
N1 C32 1.465(4)
N2 B2 1.390(5)
N2 C41 1.457(5)
N2 C42 1.459(5)
C27 C26 1.412(5)
C27 C21 1.422(5)
C27 H27A 0.9500
C26 C25 1.397(5)
C26 H26A 0.9500
C11 C12 1.420(5)
C11 C15 1.430(5)
C11 B1 1.594(5)
C25 C24 1.417(5)
C25 H25A 0.9500
C24 C23 1.409(5)
C24 H24A 0.9500
C14 C13 1.409(5)
C14 C15 1.409(5)
C14 H14A 0.9500
B2 C21 1.614(5)
B2 B1 1.725(5)
C23 C22 1.411(5)
C23 H23A 0.9500
C21 C22 1.428(5)
C42 H42A 0.9800
C42 H42B 0.9800
C42 H42C 0.9800
C41 H41A 0.9800
C41 H41B 0.9800
C41 H41C 0.9800
C13 C12 1.399(5)
C13 H13A 0.9500
C12 H12A 0.9500
C22 H22A 0.9500
C32 H32A 0.9800
C32 H32B 0.9800
C32 H32C 0.9800
C15 H15A 0.9500
C31 H31A 0.9800
C31 H31B 0.9800
C31 H31C 0.9800

loop_
_geom_torsion_atom_site_label_1
_geom_torsion_atom_site_label_2
_geom_torsion_atom_site_label_3
_geom_torsion_atom_site_label_4
_geom_torsion
C21 V1 C27 C26 145.9(3)
C22 V1 C27 C26 120.1(2)
C25 V1 C27 C26 20.2(2)
C23 V1 C27 C26 88.8(2)
C24 V1 C27 C26 51.2(2)
C12 V1 C27 C26 -158.06(19)
C11 V1 C27 C26 -134.9(2)
C15 V1 C27 C26 -97.6(2)
C13 V1 C27 C26 -124.1(4)
C14 V1 C27 C26 -77.7(3)
C22 V1 C27 C21 -25.78(18)
C26 V1 C27 C21 -145.9(3)
C25 V1 C27 C21 -125.6(2)
C23 V1 C27 C21 -57.0(2)
C24 V1 C27 C21 -94.7(2)
C12 V1 C27 C21 56.1(2)
C11 V1 C27 C21 79.2(2)
C15 V1 C27 C21 116.5(2)
C13 V1 C27 C21 90.1(4)
C14 V1 C27 C21 136.4(2)
C21 C27 C26 C25 1.6(6)
V1 C27 C26 C25 -42.1(4)
C21 C27 C26 V1 43.7(3)
C27 V1 C26 C25 147.2(3)
C21 V1 C26 C25 125.7(2)
C22 V1 C26 C25 92.1(2)
C23 V1 C26 C25 54.4(2)
C24 V1 C26 C25 22.6(2)
C12 V1 C26 C25 -159.3(3)
C11 V1 C26 C25 -157.6(2)
C15 V1 C26 C25 -123.0(2)
C13 V1 C26 C25 -71.7(3)
C14 V1 C26 C25 -87.1(2)
C21 V1 C26 C27 -21.5(2)
C22 V1 C26 C27 -55.0(2)
C25 V1 C26 C27 -147.2(3)
C23 V1 C26 C27 -92.8(2)
C24 V1 C26 C27 -124.5(2)
C12 V1 C26 C27 53.5(4)
C11 V1 C26 C27 55.2(2)
C15 V1 C26 C27 89.9(2)
C13 V1 C26 C27 141.1(3)
C14 V1 C26 C27 125.8(2)
C27 V1 C11 C12 -148.4(2)
C21 V1 C11 C12 -110.7(2)
C22 V1 C11 C12 -76.3(2)
C26 V1 C11 C12 -178.9(2)
C25 V1 C11 C12 150.7(3)
C23 V1 C11 C12 -47.9(3)
C24 V1 C11 C12 -0.1(8)
C15 V1 C11 C12 113.9(3)
C13 V1 C11 C12 36.3(2)
C14 V1 C11 C12 77.6(2)
C27 V1 C11 C15 97.7(2)
C21 V1 C11 C15 135.4(2)
C22 V1 C11 C15 169.79(19)
C26 V1 C11 C15 67.2(2)
C25 V1 C11 C15 36.8(4)
C23 V1 C11 C15 -161.8(2)
C24 V1 C11 C15 -114.0(7)
C12 V1 C11 C15 -113.9(3)
C13 V1 C11 C15 -77.6(2)
C14 V1 C11 C15 -36.3(2)
C27 V1 C11 B1 -24.7(2)
C21 V1 C11 B1 13.0(2)
C22 V1 C11 B1 47.4(2)
C26 V1 C11 B1 -55.2(3)
C25 V1 C11 B1 -85.6(3)
C23 V1 C11 B1 75.8(3)
C24 V1 C11 B1 123.6(6)
C12 V1 C11 B1 123.7(3)
C15 V1 C11 B1 -122.4(3)
C13 V1 C11 B1 160.0(3)
C14 V1 C11 B1 -158.7(3)
C27 C26 C25 C24 -3.9(7)
V1 C26 C25 C24 -45.6(4)
C27 C26 C25 V1 41.6(4)
C27 V1 C25 C26 -20.6(2)
C21 V1 C25 C26 -51.1(2)
C22 V1 C25 C26 -89.6(2)
C23 V1 C25 C26 -120.6(2)
C24 V1 C25 C26 -143.6(3)
C12 V1 C25 C26 155.1(4)
C11 V1 C25 C26 45.6(4)
C15 V1 C25 C26 70.1(2)
C13 V1 C25 C26 143.3(2)
C14 V1 C25 C26 107.8(2)
C27 V1 C25 C24 123.1(2)
C21 V1 C25 C24 92.5(2)
C22 V1 C25 C24 54.0(2)
C26 V1 C25 C24 143.6(3)
C23 V1 C25 C24 23.0(2)
C12 V1 C25 C24 -61.3(5)
C11 V1 C25 C24 -170.7(3)
C15 V1 C25 C24 -146.2(2)
C13 V1 C25 C24 -73.1(3)
C14 V1 C25 C24 -108.5(2)
C26 C25 C24 C23 -0.5(7)
V1 C25 C24 C23 -46.1(4)
C26 C25 C24 V1 45.6(4)
C27 V1 C24 C23 89.8(2)
C21 V1 C24 C23 51.3(2)
C22 V1 C24 C23 21.2(2)
C26 V1 C24 C23 120.4(2)
C25 V1 C24 C23 142.7(3)
C12 V1 C24 C23 -58.7(3)
C11 V1 C24 C23 -58.6(7)
C15 V1 C24 C23 -156.7(2)
C13 V1 C24 C23 -92.1(2)
C14 V1 C24 C23 -130.6(2)
C27 V1 C24 C25 -52.9(2)
C21 V1 C24 C25 -91.5(2)
C22 V1 C24 C25 -121.5(3)
C26 V1 C24 C25 -22.4(2)
C23 V1 C24 C25 -142.7(3)
C12 V1 C24 C25 158.6(2)
C11 V1 C24 C25 158.7(6)
C15 V1 C24 C25 60.6(3)
C13 V1 C24 C25 125.2(2)
C14 V1 C24 C25 86.7(2)
C27 V1 C14 C13 -151.7(2)
C21 V1 C14 C13 -96.2(3)
C22 V1 C14 C13 -11.4(4)
C26 V1 C14 C13 166.8(2)
C25 V1 C14 C13 127.3(2)
C23 V1 C14 C13 47.1(3)
C24 V1 C14 C13 87.4(3)
C12 V1 C14 C13 -37.4(2)
C11 V1 C14 C13 -80.0(2)
C15 V1 C14 C13 -117.2(3)
C27 V1 C14 C15 -34.6(3)
C21 V1 C14 C15 21.0(4)
C22 V1 C14 C15 105.7(3)
C26 V1 C14 C15 -76.0(2)
C25 V1 C14 C15 -115.5(2)
C23 V1 C14 C15 164.3(2)
C24 V1 C14 C15 -155.5(2)
C12 V1 C14 C15 79.8(2)
C11 V1 C14 C15 37.2(2)
C13 V1 C14 C15 117.2(3)
C41 N2 B2 C21 -170.0(3)
C42 N2 B2 C21 10.0(5)
C41 N2 B2 B1 -2.3(5)
C42 N2 B2 B1 177.7(3)
C25 C24 C23 C22 2.9(7)
V1 C24 C23 C22 -43.2(4)
C25 C24 C23 V1 46.1(4)
C27 V1 C23 C24 -92.6(2)
C21 V1 C23 C24 -125.7(2)
C22 V1 C23 C24 -145.9(3)
C26 V1 C23 C24 -54.6(2)
C25 V1 C23 C24 -23.1(2)
C12 V1 C23 C24 137.9(2)
C11 V1 C23 C24 165.8(2)
C15 V1 C23 C24 114.6(6)
C13 V1 C23 C24 100.0(2)
C14 V1 C23 C24 73.3(3)
C27 V1 C23 C22 53.4(2)
C21 V1 C23 C22 20.2(2)
C26 V1 C23 C22 91.3(2)
C25 V1 C23 C22 122.8(2)
C24 V1 C23 C22 145.9(3)
C12 V1 C23 C22 -76.2(2)
C11 V1 C23 C22 -48.3(3)
C15 V1 C23 C22 -99.5(6)
C13 V1 C23 C22 -114.0(2)
C14 V1 C23 C22 -140.8(2)
C26 C27 C21 C22 5.4(5)
V1 C27 C21 C22 49.5(3)
C26 C27 C21 B2 -147.1(4)
V1 C27 C21 B2 -103.1(3)
C26 C27 C21 V1 -44.0(3)
N2 B2 C21 C27 -142.1(3)
B1 B2 C21 C27 48.2(4)
N2 B2 C21 C22 62.4(4)
B1 B2 C21 C22 -107.3(3)
N2 B2 C21 V1 140.1(3)
B1 B2 C21 V1 -29.6(3)
C22 V1 C21 C27 138.6(3)
C26 V1 C21 C27 21.2(2)
C25 V1 C21 C27 50.9(2)
C23 V1 C21 C27 118.7(2)
C24 V1 C21 C27 88.8(2)
C12 V1 C21 C27 -137.2(2)
C11 V1 C21 C27 -102.2(2)
C15 V1 C21 C27 -74.6(2)
C13 V1 C21 C27 -146.0(2)
C14 V1 C21 C27 -88.0(3)
C27 V1 C21 C22 -138.6(3)
C26 V1 C21 C22 -117.4(2)
C25 V1 C21 C22 -87.7(2)
C23 V1 C21 C22 -19.9(2)
C24 V1 C21 C22 -49.8(2)
C12 V1 C21 C22 84.2(2)
C11 V1 C21 C22 119.3(2)
C15 V1 C21 C22 146.83(19)
C13 V1 C21 C22 75.4(3)
C14 V1 C21 C22 133.4(3)
C27 V1 C21 B2 112.3(3)
C22 V1 C21 B2 -109.2(3)
C26 V1 C21 B2 133.5(3)
C25 V1 C21 B2 163.1(2)
C23 V1 C21 B2 -129.0(3)
C24 V1 C21 B2 -158.9(2)
C12 V1 C21 B2 -25.0(2)
C11 V1 C21 B2 10.1(2)
C15 V1 C21 B2 37.7(3)
C13 V1 C21 B2 -33.8(3)
C14 V1 C21 B2 24.3(4)
C15 C14 C13 C12 -0.4(4)
V1 C14 C13 C12 61.8(3)
C15 C14 C13 V1 -62.2(2)
C27 V1 C13 C12 -49.4(4)
C21 V1 C13 C12 14.7(3)
C22 V1 C13 C12 57.3(2)
C26 V1 C13 C12 -140.9(3)
C25 V1 C13 C12 173.8(2)
C23 V1 C13 C12 96.3(2)
C24 V1 C13 C12 135.6(2)
C11 V1 C13 C12 -37.1(2)
C15 V1 C13 C12 -79.7(2)
C14 V1 C13 C12 -116.9(3)
C27 V1 C13 C14 67.5(4)
C21 V1 C13 C14 131.6(2)
C22 V1 C13 C14 174.2(2)
C26 V1 C13 C14 -24.0(4)
C25 V1 C13 C14 -69.3(3)
C23 V1 C13 C14 -146.9(2)
C24 V1 C13 C14 -107.6(2)
C12 V1 C13 C14 116.9(3)
C11 V1 C13 C14 79.7(3)
C15 V1 C13 C14 37.1(2)
C14 C13 C12 C11 -0.2(4)
V1 C13 C12 C11 63.0(2)
C14 C13 C12 V1 -63.2(3)
C15 C11 C12 C13 0.6(4)
B1 C11 C12 C13 -161.2(3)
V1 C11 C12 C13 -63.9(3)
C15 C11 C12 V1 64.5(2)
B1 C11 C12 V1 -97.3(3)
C27 V1 C12 C13 158.6(2)
C21 V1 C12 C13 -169.7(2)
C22 V1 C12 C13 -131.3(2)
C26 V1 C12 C13 120.7(4)
C25 V1 C12 C13 -16.2(5)
C23 V1 C12 C13 -94.7(2)
C24 V1 C12 C13 -61.8(3)
C11 V1 C12 C13 118.2(3)
C15 V1 C12 C13 79.0(2)
C14 V1 C12 C13 37.2(2)
C27 V1 C12 C11 40.4(3)
C21 V1 C12 C11 72.1(2)
C22 V1 C12 C11 110.5(2)
C26 V1 C12 C11 2.4(5)
C25 V1 C12 C11 -134.5(4)
C23 V1 C12 C11 147.1(2)
C24 V1 C12 C11 180.0(2)
C15 V1 C12 C11 -39.2(2)
C13 V1 C12 C11 -118.2(3)
C14 V1 C12 C11 -81.0(2)
C24 C23 C22 C21 2.3(6)
V1 C23 C22 C21 -41.0(3)
C24 C23 C22 V1 43.4(4)
C27 C21 C22 C23 -7.7(6)
B2 C21 C22 C23 145.6(4)
V1 C21 C22 C23 41.5(4)
C27 C21 C22 V1 -49.2(3)
B2 C21 C22 V1 104.1(3)
C27 V1 C22 C23 -122.2(2)
C21 V1 C22 C23 -147.9(3)
C26 V1 C22 C23 -90.0(2)
C25 V1 C22 C23 -52.6(2)
C24 V1 C22 C23 -21.1(2)
C12 V1 C22 C23 110.9(2)
C11 V1 C22 C23 146.9(2)
C15 V1 C22 C23 157.0(2)
C13 V1 C22 C23 80.8(2)
C14 V1 C22 C23 88.4(3)
C27 V1 C22 C21 25.77(18)
C26 V1 C22 C21 58.0(2)
C25 V1 C22 C21 95.3(2)
C23 V1 C22 C21 147.9(3)
C24 V1 C22 C21 126.8(2)
C12 V1 C22 C21 -101.2(2)
C11 V1 C22 C21 -65.2(2)
C15 V1 C22 C21 -55.1(3)
C13 V1 C22 C21 -131.2(2)
C14 V1 C22 C21 -123.7(3)
C31 N1 B1 C11 -174.7(3)
C32 N1 B1 C11 5.6(5)
C31 N1 B1 B2 -1.8(5)
C32 N1 B1 B2 178.5(3)
C12 C11 B1 N1 -139.7(3)
C15 C11 B1 N1 61.9(4)
V1 C11 B1 N1 141.7(3)
C12 C11 B1 B2 46.3(4)
C15 C11 B1 B2 -112.0(4)
V1 C11 B1 B2 -32.2(3)
N2 B2 B1 N1 59.9(5)
C21 B2 B1 N1 -131.3(3)
N2 B2 B1 C11 -126.7(4)
C21 B2 B1 C11 42.2(4)
C13 C14 C15 C11 0.7(4)
V1 C14 C15 C11 -61.6(2)
C13 C14 C15 V1 62.4(3)
C12 C11 C15 C14 -0.8(4)
B1 C11 C15 C14 161.3(3)
V1 C11 C15 C14 62.9(2)
C12 C11 C15 V1 -63.7(2)
B1 C11 C15 V1 98.5(3)
C27 V1 C15 C14 154.3(2)
C21 V1 C15 C14 -168.2(2)
C22 V1 C15 C14 -134.4(2)
C26 V1 C15 C14 115.7(2)
C25 V1 C15 C14 80.1(2)
C23 V1 C15 C14 -53.2(6)
C24 V1 C15 C14 42.4(4)
C12 V1 C15 C14 -79.0(2)
C11 V1 C15 C14 -118.2(3)
C13 V1 C15 C14 -37.1(2)
C27 V1 C15 C11 -87.5(2)
C21 V1 C15 C11 -50.0(2)
C22 V1 C15 C11 -16.2(3)
C26 V1 C15 C11 -126.1(2)
C25 V1 C15 C11 -161.70(19)
C23 V1 C15 C11 65.0(6)
C24 V1 C15 C11 160.6(2)
C12 V1 C15 C11 39.2(2)
C13 V1 C15 C11 81.1(2)
C14 V1 C15 C11 118.2(3)
